data_9004244
loop_
_publ_author_name
'Ferguson, R. B.'
'Ball, N. A.'
'Cerny, P.'

_publ_section_title
;
 Structure refinement of an adularian end-member high sanidine from the
 Buck Claim Pegmatite, Bernic Lake, Manitoba
 Sample: I
 Note: variety adularia
;
_journal_name_full 'The Canadian Mineralogist'
_journal_page_first 543
_journal_page_last 552
_journal_volume 29
_journal_year 1991
_chemical_compound_source 'Buck Claim Pegmatite, Bernic Lake, Manitoba, Canada'
_chemical_formula_sum 'Al K O8 Si3'
_chemical_name_mineral Sanidine
_space_group_IT_number 12
_symmetry_space_group_name_Hall '-C 2y'
_symmetry_space_group_name_H-M 'C 1 2/m 1'
_cell_angle_alpha 90
_cell_angle_beta 116.03
_cell_angle_gamma 90
_cell_formula_units_Z 4
_cell_length_a 8.603
_cell_length_b 13.036
_cell_length_c 7.174
_cell_volume 722.944
_database_code_amcsd 0005270
_exptl_crystal_density_diffrn 2.557
_cod_original_formula_sum 'K (Si3 Al) O8'
_cod_database_code 9004244

loop_
_space_group_symop_operation_xyz
x,y,z
1/2+x,1/2+y,z
x,-y,z
1/2+x,1/2-y,z
-x,y,-z
1/2-x,1/2+y,-z
-x,-y,-z
1/2-x,1/2-y,-z

loop_
_atom_site_aniso_label
_atom_site_aniso_U_11
_atom_site_aniso_U_22
_atom_site_aniso_U_33
_atom_site_aniso_U_12
_atom_site_aniso_U_13
_atom_site_aniso_U_23
K 0.02030 0.03930 0.02960 0.00000 0.01000 0.00000
SiT1 0.01210 0.01210 0.01210 0.00000 0.00530 0.00000
AlT1 0.01210 0.01210 0.01210 0.00000 0.00530 0.00000
SiT2 0.01190 0.01190 0.01190 0.00000 0.00520 0.00000
AlT2 0.01190 0.01190 0.01190 0.00000 0.00520 0.00000
OA1 0.03160 0.02110 0.01630 0.00000 0.01360 0.00000
OA2 0.01890 0.01800 0.02320 0.00000 0.00490 0.00000
OB 0.02250 0.03320 0.02630 -0.00580 0.01470 0.00030
OC 0.01920 0.02030 0.02140 -0.00250 0.00930 -0.00180
OD 0.02270 0.02360 0.01600 0.00270 0.00530 0.00130

loop_
_atom_site_label
_atom_site_fract_x
_atom_site_fract_y
_atom_site_fract_z
_atom_site_occupancy
_atom_site_type_symbol
_atom_site_attached_hydrogens
K 0.28690 0.00000 0.13830 1.00000 K 0
SiT1 0.01000 0.18584 0.22390 0.75000 Si 0
AlT1 0.01000 0.18584 0.22390 0.25000 Al 0
SiT2 0.71080 0.11828 0.34420 0.75000 Si 0
AlT2 0.71080 0.11828 0.34420 0.25000 Al 0
OA1 0.00000 0.14760 0.00000 1.00000 O 0
OA2 0.63960 0.00000 0.28390 1.00000 O 0
OB 0.83010 0.14860 0.22640 1.00000 O 0
OC 0.03610 0.31030 0.25720 1.00000 O 0
OD 0.17820 0.12720 0.40260 1.00000 O 0

loop_
_cod_changelog_entry_id
_cod_changelog_entry_author
_cod_changelog_entry_date
_cod_changelog_entry_text
1
;cod-tools version 3.8.0
Id: cif_guess_AMCSD_atom_types 9581 2023-05-17 12:35:41Z saulius
;
2023-05-23T09:14:15+03:00
;Derived atom types and hydrogen counts
from atom names that follow the AMCSD naming convention
(Wat == water, O-H == hydroxyl).
;

loop_
_cod_related_entry_id
_cod_related_entry_database
_cod_related_entry_code
1 AMCSD 0005270
